data_7711406
loop_
_publ_author_name
'Peng, Guo'
'Yang, Qi'
'Chen, Yue'
'Dong, Xiang-Tao'
'Zhang, Zaichao'
'Ren, Xiao-Ming'

_publ_section_title
;
 Single molecule magnet behavior and luminescence of {Ln<sub>4</sub>} and
 {LnZn} complexes.
;
_journal_issue 33
_journal_name_full 'Dalton transactions (Cambridge, England : 2003)'
_journal_page_first 12484
_journal_page_last 12493
_journal_paper_doi 10.1039/d2dt01365g
_journal_volume 51
_journal_year 2022
_chemical_formula_sum 'C25 H32 Er N7 O14 Zn'
_chemical_formula_weight 887.20
_space_group_crystal_system triclinic
_space_group_IT_number 2
_space_group_name_Hall '-P 1'
_space_group_name_H-M_alt 'P -1'
_atom_sites_solution_hydrogens mixed
_audit_creation_method SHELXL-2014/7
_audit_update_record
;
2022-07-10 deposited with the CCDC.	2022-07-25 downloaded from the CCDC.
;
_cell_angle_alpha 73.561(2)
_cell_angle_beta 88.3920(10)
_cell_angle_gamma 84.147(2)
_cell_formula_units_Z 2
_cell_length_a 9.1607(4)
_cell_length_b 13.0748(7)
_cell_length_c 14.5902(7)
_cell_measurement_reflns_used 6546
_cell_measurement_temperature 173(2)
_cell_measurement_theta_max 25.35
_cell_measurement_theta_min 2.89
_cell_volume 1667.36(14)
_computing_cell_refinement APEX3
_computing_data_collection APEX3
_computing_data_reduction APEX3
_computing_molecular_graphics 'Bruker SHELXTL'
_computing_publication_material 'Bruker SHELXTL'
_computing_structure_refinement 'SHELXL-2014/7 (Sheldrick, 2014)'
_computing_structure_solution 'SHELXS-2013/1 (Bruker, 2013)'
_diffrn_ambient_temperature 173(2)
_diffrn_measured_fraction_theta_full 0.992
_diffrn_measured_fraction_theta_max 0.988
_diffrn_measurement_device_type 'PHOTON 100 CMOS detector'
_diffrn_measurement_method 'omega scan'
_diffrn_radiation_type MoK\a
_diffrn_radiation_wavelength 0.71073
_diffrn_reflns_av_R_equivalents 0.0445
_diffrn_reflns_av_unetI/netI 0.0581
_diffrn_reflns_Laue_measured_fraction_full 0.992
_diffrn_reflns_Laue_measured_fraction_max 0.988
_diffrn_reflns_limit_h_max 11
_diffrn_reflns_limit_h_min -11
_diffrn_reflns_limit_k_max 14
_diffrn_reflns_limit_k_min -15
_diffrn_reflns_limit_l_max 17
_diffrn_reflns_limit_l_min -17
_diffrn_reflns_number 14035
_diffrn_reflns_point_group_measured_fraction_full 0.992
_diffrn_reflns_point_group_measured_fraction_max 0.988
_diffrn_reflns_theta_full 25.242
_diffrn_reflns_theta_max 25.385
_diffrn_reflns_theta_min 2.909
_diffrn_source 'fine-focus sealed tube'
_exptl_absorpt_coefficient_mu 3.294
_exptl_absorpt_correction_T_max 0.7452
_exptl_absorpt_correction_T_min 0.5915
_exptl_absorpt_correction_type multi-scan
_exptl_absorpt_process_details 'SADABS (Bruker, 2014)'
_exptl_crystal_colour yellow
_exptl_crystal_density_diffrn 1.767
_exptl_crystal_description block
_exptl_crystal_F_000 882
_exptl_crystal_size_max 0.240
_exptl_crystal_size_mid 0.160
_exptl_crystal_size_min 0.090
_refine_diff_density_max 1.069
_refine_diff_density_min -0.783
_refine_diff_density_rms 0.131
_refine_ls_extinction_method none
_refine_ls_goodness_of_fit_ref 1.059
_refine_ls_hydrogen_treatment constr
_refine_ls_matrix_type full
_refine_ls_number_parameters 439
_refine_ls_number_reflns 6056
_refine_ls_number_restraints 0
_refine_ls_restrained_S_all 1.059
_refine_ls_R_factor_all 0.0523
_refine_ls_R_factor_gt 0.0345
_refine_ls_shift/su_max 0.002
_refine_ls_shift/su_mean 0.000
_refine_ls_structure_factor_coef Fsqd
_refine_ls_weighting_details 'w=1/[\s^2^(Fo^2^)+(0.0144P)^2^+2.1912P] where P=(Fo^2^+2Fc^2^)/3'
_refine_ls_weighting_scheme calc
_refine_ls_wR_factor_gt 0.0569
_refine_ls_wR_factor_ref 0.0621
_reflns_Friedel_coverage 0.000
_reflns_number_gt 4934
_reflns_number_total 6056
_reflns_threshold_expression 'I > 2\s(I)'
_cod_data_source_file d2dt01365g2.cif
_cod_data_source_block 4-ErZn
_cod_database_code 7711406
_shelx_shelxl_version_number 2014/7
_shelx_space_group_comment
;
The symmetry employed for this shelxl refinement is uniquely defined
by the following loop, which should always be used as a source of
symmetry information in preference to the above space-group names.
They are only intended as comments.
;
_shelx_estimated_absorpt_t_min 0.505
_shelx_estimated_absorpt_t_max 0.756

loop_
_space_group_symop_operation_xyz
'x, y, z'
'-x, -y, -z'

loop_
_atom_site_label
_atom_site_type_symbol
_atom_site_fract_x
_atom_site_fract_y
_atom_site_fract_z
_atom_site_U_iso_or_equiv
_atom_site_adp_type
_atom_site_occupancy
_atom_site_site_symmetry_order
_atom_site_calc_flag
_atom_site_refinement_flags_posn
_atom_site_refinement_flags_adp
_atom_site_refinement_flags_occupancy
_atom_site_disorder_assembly
_atom_site_disorder_group
C1 C 0.8639(5) 0.4296(5) 0.4428(3) 0.0355(13) Uani 1 1 d . . . . .
H1A H 0.7877 0.4558 0.3936 0.053 Uiso 1 1 calc R U . . .
H1B H 0.9291 0.3722 0.4279 0.053 Uiso 1 1 calc R U . . .
H1C H 0.9209 0.4885 0.4445 0.053 Uiso 1 1 calc R U . . .
C2 C 0.6988(5) 0.4607(4) 0.5666(3) 0.0208(10) Uani 1 1 d . . . . .
C3 C 0.6600(5) 0.5641(4) 0.5151(3) 0.0283(12) Uani 1 1 d . . . . .
H3 H 0.6997 0.5917 0.4531 0.034 Uiso 1 1 calc R U . . .
C4 C 0.5614(5) 0.6292(4) 0.5539(3) 0.0326(13) Uani 1 1 d . . . . .
H4 H 0.5357 0.7018 0.5192 0.039 Uiso 1 1 calc R U . . .
C5 C 0.5022(5) 0.5882(4) 0.6419(3) 0.0293(12) Uani 1 1 d . . . . .
H5 H 0.4350 0.6330 0.6677 0.035 Uiso 1 1 calc R U . . .
C6 C 0.5386(5) 0.4808(4) 0.6954(3) 0.0209(11) Uani 1 1 d . . . . .
C7 C 0.6403(5) 0.4150(4) 0.6581(3) 0.0198(10) Uani 1 1 d . . . . .
C8 C 0.4712(5) 0.4433(4) 0.7885(3) 0.0232(11) Uani 1 1 d . . . . .
H8 H 0.4081 0.4952 0.8086 0.028 Uiso 1 1 calc R U . . .
C9 C 0.4081(5) 0.3323(4) 0.9391(3) 0.0273(12) Uani 1 1 d . . . . .
H9A H 0.3332 0.2820 0.9421 0.033 Uiso 1 1 calc R U . . .
H9B H 0.3565 0.4015 0.9425 0.033 Uiso 1 1 calc R U . . .
C10 C 0.5114(5) 0.2875(4) 1.0260(3) 0.0265(11) Uani 1 1 d . . . . .
C11 C 0.6486(5) 0.3470(4) 1.0136(4) 0.0365(13) Uani 1 1 d . . . . .
H11A H 0.7069 0.3223 1.0725 0.055 Uiso 1 1 calc R U . . .
H11B H 0.6200 0.4241 0.9998 0.055 Uiso 1 1 calc R U . . .
H11C H 0.7072 0.3328 0.9605 0.055 Uiso 1 1 calc R U . . .
C12 C 0.4232(6) 0.3023(5) 1.1134(3) 0.0429(15) Uani 1 1 d . . . . .
H12A H 0.3332 0.2664 1.1188 0.064 Uiso 1 1 calc R U . . .
H12B H 0.3976 0.3789 1.1057 0.064 Uiso 1 1 calc R U . . .
H12C H 0.4824 0.2711 1.1713 0.064 Uiso 1 1 calc R U . . .
C13 C 0.5518(5) 0.1670(4) 1.0444(3) 0.0286(12) Uani 1 1 d . . . . .
H13A H 0.6067 0.1398 1.1054 0.034 Uiso 1 1 calc R U . . .
H13B H 0.4600 0.1314 1.0524 0.034 Uiso 1 1 calc R U . . .
C14 C 0.7244(5) 0.0473(4) 0.9970(3) 0.0199(10) Uani 1 1 d . . . . .
H14 H 0.7273 0.0148 1.0640 0.024 Uiso 1 1 calc R U . . .
C15 C 0.8150(5) -0.0088(4) 0.9400(3) 0.0198(10) Uani 1 1 d . . . . .
C16 C 0.8824(5) -0.1107(4) 0.9872(3) 0.0287(12) Uani 1 1 d . . . . .
H16 H 0.8651 -0.1400 1.0535 0.034 Uiso 1 1 calc R U . . .
C17 C 0.9730(5) -0.1692(4) 0.9395(4) 0.0341(13) Uani 1 1 d . . . . .
H17 H 1.0152 -0.2391 0.9721 0.041 Uiso 1 1 calc R U . . .
C18 C 1.0020(5) -0.1248(4) 0.8431(3) 0.0286(12) Uani 1 1 d . . . . .
H18 H 1.0658 -0.1642 0.8100 0.034 Uiso 1 1 calc R U . . .
C19 C 0.9393(5) -0.0248(4) 0.7953(3) 0.0217(11) Uani 1 1 d . . . . .
C20 C 0.8419(4) 0.0346(4) 0.8428(3) 0.0190(10) Uani 1 1 d . . . . .
C21 C 1.0539(5) -0.0297(4) 0.6457(3) 0.0280(12) Uani 1 1 d . . . . .
H21A H 1.1537 -0.0447 0.6720 0.042 Uiso 1 1 calc R U . . .
H21B H 1.0566 0.0132 0.5788 0.042 Uiso 1 1 calc R U . . .
H21C H 1.0135 -0.0974 0.6496 0.042 Uiso 1 1 calc R U . . .
C22 C 0.3235(6) 0.1154(5) 0.3850(4) 0.0377(14) Uani 1 1 d . . . . .
C23 C 0.4364(6) 0.0652(5) 0.3352(4) 0.0406(14) Uani 1 1 d . . . . .
H23A H 0.4825 -0.0003 0.3796 0.061 Uiso 1 1 calc R U . . .
H23B H 0.5108 0.1148 0.3103 0.061 Uiso 1 1 calc R U . . .
H23C H 0.3919 0.0473 0.2821 0.061 Uiso 1 1 calc R U . . .
C24 C -0.0363(10) 0.3831(6) 0.2269(5) 0.070(2) Uani 1 1 d . . . . .
C25 C 0.1082(8) 0.4117(7) 0.2384(6) 0.086(3) Uani 1 1 d . . . . .
H25A H 0.1015 0.4663 0.2729 0.129 Uiso 1 1 calc R U . . .
H25B H 0.1520 0.4401 0.1754 0.129 Uiso 1 1 calc R U . . .
H25C H 0.1696 0.3480 0.2747 0.129 Uiso 1 1 calc R U . . .
Er1 Er 0.88215(2) 0.22215(2) 0.65270(2) 0.01900(7) Uani 1 1 d . . . . .
N1 N 0.7366(4) 0.1575(3) 0.5124(3) 0.0296(10) Uani 1 1 d . . . . .
N2 N 1.0588(4) 0.3126(4) 0.7618(3) 0.0292(10) Uani 1 1 d . . . . .
N3 N 0.3712(4) 0.1356(4) 0.7430(3) 0.0320(11) Uani 1 1 d . . . . .
N4 N 0.4860(4) 0.3488(3) 0.8473(2) 0.0196(9) Uani 1 1 d . . . . .
N5 N 0.6409(4) 0.1350(3) 0.9687(2) 0.0183(8) Uani 1 1 d . . . . .
N6 N 0.2359(5) 0.1540(5) 0.4233(4) 0.0575(15) Uani 1 1 d . . . . .
N7 N -0.1517(8) 0.3595(6) 0.2189(5) 0.088(2) Uani 1 1 d . . . . .
O1 O 0.7962(3) 0.3887(3) 0.53473(19) 0.0230(7) Uani 1 1 d . . . . .
O2 O 0.6859(3) 0.3142(2) 0.7028(2) 0.0202(7) Uani 1 1 d . . . . .
O3 O 0.7833(3) 0.1299(2) 0.7911(2) 0.0215(7) Uani 1 1 d . . . . .
O4 O 0.9621(3) 0.0292(2) 0.7003(2) 0.0225(7) Uani 1 1 d . . . . .
O5 O 1.1103(3) 0.2319(3) 0.5757(2) 0.0265(8) Uani 1 1 d . . . . .
H5A H 1.1444 0.2157 0.5263 0.040 Uiso 1 1 d R U . . .
H5B H 1.1815 0.2252 0.6138 0.040 Uiso 1 1 d R U . . .
O6 O 0.8712(3) 0.1769(3) 0.5039(2) 0.0306(8) Uani 1 1 d . . . . .
O7 O 0.6743(3) 0.1642(3) 0.5891(2) 0.0289(8) Uani 1 1 d . . . . .
O8 O 0.6736(4) 0.1355(3) 0.4491(3) 0.0485(11) Uani 1 1 d . . . . .
O9 O 0.9835(3) 0.3700(3) 0.6901(2) 0.0300(8) Uani 1 1 d . . . . .
O10 O 1.0589(3) 0.2120(3) 0.7777(2) 0.0292(8) Uani 1 1 d . . . . .
O11 O 1.1234(4) 0.3519(3) 0.8134(3) 0.0535(12) Uani 1 1 d . . . . .
O12 O 0.4594(3) 0.1116(3) 0.8146(2) 0.0301(8) Uani 1 1 d . . . . .
O13 O 0.3000(4) 0.0637(3) 0.7329(3) 0.0524(12) Uani 1 1 d . . . . .
O14 O 0.3614(4) 0.2275(3) 0.6883(2) 0.0384(9) Uani 1 1 d . . . . .
Zn1 Zn 0.60151(5) 0.21673(4) 0.82437(3) 0.01684(12) Uani 1 1 d . . . . .

loop_
_atom_site_aniso_label
_atom_site_aniso_U_11
_atom_site_aniso_U_22
_atom_site_aniso_U_33
_atom_site_aniso_U_23
_atom_site_aniso_U_13
_atom_site_aniso_U_12
C1 0.037(3) 0.045(4) 0.018(3) 0.003(2) 0.008(2) -0.007(3)
C2 0.018(2) 0.021(3) 0.022(2) -0.002(2) -0.0063(19) -0.001(2)
C3 0.031(3) 0.029(3) 0.022(3) 0.001(2) -0.009(2) -0.008(2)
C4 0.036(3) 0.020(3) 0.035(3) 0.006(2) -0.013(2) -0.008(2)
C5 0.032(3) 0.016(3) 0.038(3) -0.005(2) -0.008(2) 0.003(2)
C6 0.018(2) 0.019(3) 0.027(3) -0.007(2) -0.008(2) 0.000(2)
C7 0.021(2) 0.014(3) 0.022(2) 0.002(2) -0.0056(19) -0.008(2)
C8 0.019(2) 0.024(3) 0.029(3) -0.011(2) -0.006(2) 0.004(2)
C9 0.022(3) 0.034(3) 0.027(3) -0.012(2) 0.006(2) 0.001(2)
C10 0.033(3) 0.030(3) 0.018(2) -0.010(2) 0.003(2) 0.002(2)
C11 0.038(3) 0.039(4) 0.038(3) -0.018(3) -0.010(2) -0.004(3)
C12 0.054(4) 0.047(4) 0.026(3) -0.014(3) 0.004(3) 0.012(3)
C13 0.034(3) 0.031(3) 0.019(2) -0.007(2) 0.005(2) 0.000(2)
C14 0.025(3) 0.020(3) 0.012(2) 0.001(2) -0.0010(19) -0.008(2)
C15 0.021(2) 0.015(3) 0.022(2) -0.002(2) -0.0021(19) -0.003(2)
C16 0.032(3) 0.024(3) 0.024(3) 0.004(2) -0.004(2) -0.003(2)
C17 0.037(3) 0.017(3) 0.041(3) 0.002(2) -0.007(2) 0.009(2)
C18 0.029(3) 0.023(3) 0.034(3) -0.012(2) -0.002(2) 0.007(2)
C19 0.017(2) 0.024(3) 0.024(2) -0.004(2) -0.0033(19) -0.003(2)
C20 0.015(2) 0.017(3) 0.024(2) -0.004(2) -0.0044(19) -0.001(2)
C21 0.026(3) 0.026(3) 0.036(3) -0.018(2) 0.004(2) 0.002(2)
C22 0.038(3) 0.046(4) 0.036(3) -0.017(3) 0.006(3) -0.016(3)
C23 0.039(3) 0.043(4) 0.042(3) -0.016(3) 0.014(3) -0.007(3)
C24 0.089(6) 0.061(6) 0.066(5) -0.040(4) -0.019(5) 0.036(5)
C25 0.061(5) 0.093(7) 0.113(7) -0.055(6) 0.007(5) 0.022(5)
Er1 0.01890(11) 0.02095(13) 0.01591(11) -0.00324(9) 0.00247(8) -0.00245(9)
N1 0.030(2) 0.029(3) 0.032(2) -0.015(2) -0.005(2) 0.004(2)
N2 0.026(2) 0.037(3) 0.024(2) -0.008(2) -0.0014(18) -0.003(2)
N3 0.020(2) 0.043(3) 0.038(3) -0.023(2) -0.0034(19) 0.006(2)
N4 0.019(2) 0.022(2) 0.018(2) -0.0063(18) -0.0011(16) 0.0005(17)
N5 0.021(2) 0.019(2) 0.0145(19) -0.0036(17) 0.0011(15) -0.0043(18)
N6 0.044(3) 0.079(5) 0.064(4) -0.042(3) 0.015(3) -0.015(3)
N7 0.109(6) 0.079(5) 0.090(5) -0.056(4) -0.032(4) 0.025(5)
O1 0.0248(17) 0.027(2) 0.0118(15) 0.0022(14) 0.0027(13) -0.0010(15)
O2 0.0237(17) 0.0123(18) 0.0205(16) 0.0017(14) 0.0026(13) -0.0013(14)
O3 0.0218(17) 0.0178(19) 0.0193(16) 0.0021(14) 0.0024(13) 0.0026(14)
O4 0.0237(17) 0.0182(19) 0.0245(17) -0.0064(15) 0.0036(13) 0.0035(14)
O5 0.0166(16) 0.044(2) 0.0185(16) -0.0074(16) 0.0023(13) -0.0045(16)
O6 0.0207(18) 0.048(3) 0.0273(18) -0.0172(18) 0.0025(14) -0.0048(17)
O7 0.0213(17) 0.038(2) 0.0304(19) -0.0145(17) 0.0026(15) -0.0025(16)
O8 0.040(2) 0.072(3) 0.049(2) -0.044(2) -0.0111(18) 0.000(2)
O9 0.0324(19) 0.026(2) 0.0310(19) -0.0044(16) -0.0077(15) -0.0067(16)
O10 0.0333(19) 0.024(2) 0.0269(18) -0.0018(16) -0.0085(15) -0.0029(16)
O11 0.059(3) 0.055(3) 0.057(3) -0.028(2) -0.026(2) -0.008(2)
O12 0.0267(18) 0.027(2) 0.0351(19) -0.0042(17) -0.0102(15) -0.0083(16)
O13 0.036(2) 0.048(3) 0.088(3) -0.042(3) -0.019(2) 0.000(2)
O14 0.035(2) 0.045(3) 0.0254(19) 0.0058(19) -0.0019(16) 0.0002(19)
Zn1 0.0178(3) 0.0161(3) 0.0151(3) -0.0025(2) 0.0015(2) -0.0007(2)

loop_
_atom_type_symbol
_atom_type_description
_atom_type_scat_dispersion_real
_atom_type_scat_dispersion_imag
_atom_type_scat_source
C C 0.0033 0.0016 'International Tables Vol C Tables 4.2.6.8 and 6.1.1.4'
H H 0.0000 0.0000 'International Tables Vol C Tables 4.2.6.8 and 6.1.1.4'
N N 0.0061 0.0033 'International Tables Vol C Tables 4.2.6.8 and 6.1.1.4'
O O 0.0106 0.0060 'International Tables Vol C Tables 4.2.6.8 and 6.1.1.4'
Zn Zn 0.2839 1.4301 'International Tables Vol C Tables 4.2.6.8 and 6.1.1.4'
Er Er -0.2586 4.9576 'International Tables Vol C Tables 4.2.6.8 and 6.1.1.4'

loop_
_geom_angle_atom_site_label_1
_geom_angle_atom_site_label_2
_geom_angle_atom_site_label_3
_geom_angle
_geom_angle_site_symmetry_1
_geom_angle_site_symmetry_3
_geom_angle_publ_flag
O1 C1 H1A 109.5 . . ?
O1 C1 H1B 109.5 . . ?
H1A C1 H1B 109.5 . . ?
O1 C1 H1C 109.5 . . ?
H1A C1 H1C 109.5 . . ?
H1B C1 H1C 109.5 . . ?
C3 C2 O1 124.3(4) . . ?
C3 C2 C7 122.5(5) . . ?
O1 C2 C7 113.1(4) . . ?
C2 C3 C4 119.5(5) . . ?
C2 C3 H3 120.2 . . ?
C4 C3 H3 120.2 . . ?
C5 C4 C3 119.8(5) . . ?
C5 C4 H4 120.1 . . ?
C3 C4 H4 120.1 . . ?
C4 C5 C6 121.5(5) . . ?
C4 C5 H5 119.3 . . ?
C6 C5 H5 119.3 . . ?
C7 C6 C5 119.3(4) . . ?
C7 C6 C8 122.5(4) . . ?
C5 C6 C8 118.2(4) . . ?
O2 C7 C6 124.7(4) . . ?
O2 C7 C2 118.0(4) . . ?
C6 C7 C2 117.3(4) . . ?
N4 C8 C6 128.2(4) . . ?
N4 C8 H8 115.9 . . ?
C6 C8 H8 115.9 . . ?
N4 C9 C10 112.8(4) . . ?
N4 C9 H9A 109.0 . . ?
C10 C9 H9A 109.0 . . ?
N4 C9 H9B 109.0 . . ?
C10 C9 H9B 109.0 . . ?
H9A C9 H9B 107.8 . . ?
C11 C10 C13 111.0(4) . . ?
C11 C10 C12 110.4(4) . . ?
C13 C10 C12 106.6(4) . . ?
C11 C10 C9 111.3(4) . . ?
C13 C10 C9 111.1(4) . . ?
C12 C10 C9 106.3(4) . . ?
C10 C11 H11A 109.5 . . ?
C10 C11 H11B 109.5 . . ?
H11A C11 H11B 109.5 . . ?
C10 C11 H11C 109.5 . . ?
H11A C11 H11C 109.5 . . ?
H11B C11 H11C 109.5 . . ?
C10 C12 H12A 109.5 . . ?
C10 C12 H12B 109.5 . . ?
H12A C12 H12B 109.5 . . ?
C10 C12 H12C 109.5 . . ?
H12A C12 H12C 109.5 . . ?
H12B C12 H12C 109.5 . . ?
N5 C13 C10 115.4(4) . . ?
N5 C13 H13A 108.4 . . ?
C10 C13 H13A 108.4 . . ?
N5 C13 H13B 108.4 . . ?
C10 C13 H13B 108.4 . . ?
H13A C13 H13B 107.5 . . ?
N5 C14 C15 128.5(4) . . ?
N5 C14 H14 115.8 . . ?
C15 C14 H14 115.8 . . ?
C20 C15 C16 119.2(4) . . ?
C20 C15 C14 123.5(4) . . ?
C16 C15 C14 117.3(4) . . ?
C17 C16 C15 121.5(5) . . ?
C17 C16 H16 119.2 . . ?
C15 C16 H16 119.2 . . ?
C16 C17 C18 119.2(5) . . ?
C16 C17 H17 120.4 . . ?
C18 C17 H17 120.4 . . ?
C19 C18 C17 120.6(5) . . ?
C19 C18 H18 119.7 . . ?
C17 C18 H18 119.7 . . ?
C18 C19 O4 126.1(4) . . ?
C18 C19 C20 120.6(4) . . ?
O4 C19 C20 113.2(4) . . ?
O3 C20 C15 124.2(4) . . ?
O3 C20 C19 117.0(4) . . ?
C15 C20 C19 118.8(4) . . ?
O4 C21 H21A 109.5 . . ?
O4 C21 H21B 109.5 . . ?
H21A C21 H21B 109.5 . . ?
O4 C21 H21C 109.5 . . ?
H21A C21 H21C 109.5 . . ?
H21B C21 H21C 109.5 . . ?
N6 C22 C23 179.7(6) . . ?
C22 C23 H23A 109.5 . . ?
C22 C23 H23B 109.5 . . ?
H23A C23 H23B 109.5 . . ?
C22 C23 H23C 109.5 . . ?
H23A C23 H23C 109.5 . . ?
H23B C23 H23C 109.5 . . ?
N7 C24 C25 179.2(10) . . ?
C24 C25 H25A 109.5 . . ?
C24 C25 H25B 109.5 . . ?
H25A C25 H25B 109.5 . . ?
C24 C25 H25C 109.5 . . ?
H25A C25 H25C 109.5 . . ?
H25B C25 H25C 109.5 . . ?
O3 Er1 O2 66.15(10) . . ?
O3 Er1 O5 138.85(11) . . ?
O2 Er1 O5 146.38(11) . . ?
O3 Er1 O6 124.18(11) . . ?
O2 Er1 O6 120.32(10) . . ?
O5 Er1 O6 69.16(10) . . ?
O3 Er1 O7 80.84(10) . . ?
O2 Er1 O7 76.66(10) . . ?
O5 Er1 O7 122.07(10) . . ?
O6 Er1 O7 52.99(10) . . ?
O3 Er1 O9 104.87(11) . . ?
O2 Er1 O9 75.39(11) . . ?
O5 Er1 O9 75.68(11) . . ?
O6 Er1 O9 130.91(11) . . ?
O7 Er1 O9 145.94(11) . . ?
O3 Er1 O1 131.78(10) . . ?
O2 Er1 O1 66.46(10) . . ?
O5 Er1 O1 88.09(10) . . ?
O6 Er1 O1 74.65(11) . . ?
O7 Er1 O1 80.30(11) . . ?
O9 Er1 O1 70.94(10) . . ?
O3 Er1 O10 73.81(10) . . ?
O2 Er1 O10 100.14(11) . . ?
O5 Er1 O10 75.03(10) . . ?
O6 Er1 O10 139.36(11) . . ?
O7 Er1 O10 153.27(11) . . ?
O9 Er1 O10 52.56(11) . . ?
O1 Er1 O10 123.30(11) . . ?
O3 Er1 O4 65.85(10) . . ?
O2 Er1 O4 129.94(10) . . ?
O5 Er1 O4 82.58(11) . . ?
O6 Er1 O4 77.54(11) . . ?
O7 Er1 O4 82.62(11) . . ?
O9 Er1 O4 130.75(10) . . ?
O1 Er1 O4 152.19(10) . . ?
O10 Er1 O4 79.43(11) . . ?
O8 N1 O7 122.9(4) . . ?
O8 N1 O6 121.2(4) . . ?
O7 N1 O6 115.9(3) . . ?
O11 N2 O10 122.2(4) . . ?
O11 N2 O9 122.1(5) . . ?
O10 N2 O9 115.8(4) . . ?
O14 N3 O13 123.6(4) . . ?
O14 N3 O12 119.2(4) . . ?
O13 N3 O12 117.2(5) . . ?
C8 N4 C9 117.4(4) . . ?
C8 N4 Zn1 126.4(3) . . ?
C9 N4 Zn1 116.1(3) . . ?
C14 N5 C13 115.4(4) . . ?
C14 N5 Zn1 123.6(3) . . ?
C13 N5 Zn1 120.2(3) . . ?
C2 O1 C1 116.8(4) . . ?
C2 O1 Er1 116.9(2) . . ?
C1 O1 Er1 124.5(3) . . ?
C7 O2 Zn1 128.0(3) . . ?
C7 O2 Er1 122.9(3) . . ?
Zn1 O2 Er1 109.03(13) . . ?
C20 O3 Zn1 126.7(3) . . ?
C20 O3 Er1 123.0(3) . . ?
Zn1 O3 Er1 110.25(13) . . ?
C19 O4 C21 116.1(4) . . ?
C19 O4 Er1 115.8(3) . . ?
C21 O4 Er1 127.0(3) . . ?
Er1 O5 H5A 134.0 . . ?
Er1 O5 H5B 112.9 . . ?
H5A O5 H5B 107.7 . . ?
N1 O6 Er1 95.4(2) . . ?
N1 O7 Er1 95.6(2) . . ?
N2 O9 Er1 95.9(3) . . ?
N2 O10 Er1 95.5(2) . . ?
N3 O12 Zn1 119.4(3) . . ?
O12 Zn1 N4 108.87(14) . . ?
O12 Zn1 O3 95.21(13) . . ?
N4 Zn1 O3 155.35(13) . . ?
O12 Zn1 O2 120.12(12) . . ?
N4 Zn1 O2 88.60(14) . . ?
O3 Zn1 O2 74.37(12) . . ?
O12 Zn1 N5 90.87(13) . . ?
N4 Zn1 N5 96.38(14) . . ?
O3 Zn1 N5 88.25(13) . . ?
O2 Zn1 N5 145.15(12) . . ?

loop_
_geom_bond_atom_site_label_1
_geom_bond_atom_site_label_2
_geom_bond_distance
_geom_bond_site_symmetry_2
_geom_bond_publ_flag
C1 O1 1.443(5) . ?
C1 H1A 0.9800 . ?
C1 H1B 0.9800 . ?
C1 H1C 0.9800 . ?
C2 C3 1.365(6) . ?
C2 O1 1.396(5) . ?
C2 C7 1.414(6) . ?
C3 C4 1.395(7) . ?
C3 H3 0.9500 . ?
C4 C5 1.364(7) . ?
C4 H4 0.9500 . ?
C5 C6 1.411(6) . ?
C5 H5 0.9500 . ?
C6 C7 1.407(6) . ?
C6 C8 1.450(6) . ?
C7 O2 1.324(5) . ?
C8 N4 1.286(6) . ?
C8 H8 0.9500 . ?
C9 N4 1.472(5) . ?
C9 C10 1.543(6) . ?
C9 H9A 0.9900 . ?
C9 H9B 0.9900 . ?
C10 C11 1.524(7) . ?
C10 C13 1.530(7) . ?
C10 C12 1.538(6) . ?
C11 H11A 0.9800 . ?
C11 H11B 0.9800 . ?
C11 H11C 0.9800 . ?
C12 H12A 0.9800 . ?
C12 H12B 0.9800 . ?
C12 H12C 0.9800 . ?
C13 N5 1.483(5) . ?
C13 H13A 0.9900 . ?
C13 H13B 0.9900 . ?
C14 N5 1.281(6) . ?
C14 C15 1.449(6) . ?
C14 H14 0.9500 . ?
C15 C20 1.395(6) . ?
C15 C16 1.402(6) . ?
C16 C17 1.378(7) . ?
C16 H16 0.9500 . ?
C17 C18 1.391(7) . ?
C17 H17 0.9500 . ?
C18 C19 1.371(6) . ?
C18 H18 0.9500 . ?
C19 O4 1.387(5) . ?
C19 C20 1.418(6) . ?
C20 O3 1.328(5) . ?
C21 O4 1.453(5) . ?
C21 H21A 0.9800 . ?
C21 H21B 0.9800 . ?
C21 H21C 0.9800 . ?
C22 N6 1.124(7) . ?
C22 C23 1.455(7) . ?
C23 H23A 0.9800 . ?
C23 H23B 0.9800 . ?
C23 H23C 0.9800 . ?
C24 N7 1.149(9) . ?
C24 C25 1.438(10) . ?
C25 H25A 0.9800 . ?
C25 H25B 0.9800 . ?
C25 H25C 0.9800 . ?
Er1 O3 2.257(3) . ?
Er1 O2 2.280(3) . ?
Er1 O5 2.343(3) . ?
Er1 O6 2.413(3) . ?
Er1 O7 2.419(3) . ?
Er1 O9 2.426(3) . ?
Er1 O1 2.435(3) . ?
Er1 O10 2.439(3) . ?
Er1 O4 2.459(3) . ?
N1 O8 1.218(4) . ?
N1 O7 1.263(5) . ?
N1 O6 1.280(5) . ?
N2 O11 1.219(5) . ?
N2 O10 1.269(5) . ?
N2 O9 1.275(5) . ?
N3 O14 1.236(5) . ?
N3 O13 1.241(5) . ?
N3 O12 1.286(5) . ?
N4 Zn1 2.036(4) . ?
N5 Zn1 2.097(3) . ?
O2 Zn1 2.052(3) . ?
O3 Zn1 2.044(3) . ?
O5 H5A 0.8500 . ?
O5 H5B 0.8501 . ?
O12 Zn1 2.022(3) . ?
